data_7009524
loop_
_publ_author_name
'King, Philip J.'
'Knox, Selby A. R.'
'Legge, Matthew S.'
'Orpen, A. Guy'
'Wilkinson, Jon N.'
'Hill, E. Alexander'

_publ_section_title
;
 Transformation of dimethyl acetylenedicarboxylate to
 bis(methylcarboxylate)vinylidene at a diruthenium centre:
 unprecedented 1,2-migration of a CO2Me group
;
_journal_issue 10
_journal_name_full 'Journal of the Chemical Society, Dalton Transactions'
_journal_page_first 1547
_journal_paper_doi 10.1039/b001666g
_journal_year 2000
_chemical_formula_sum 'C22 H20 F6 O3 Ru2'
_chemical_formula_weight 648.52
_chemical_name_systematic
;
 ?
;
_space_group_IT_number 2
_symmetry_cell_setting triclinic
_symmetry_space_group_name_Hall '-P 1'
_symmetry_space_group_name_H-M 'P -1'
_atom_sites_solution_hydrogens geom
_atom_sites_solution_primary direct
_atom_sites_solution_secondary difmap
_audit_creation_method SHELXL
_cell_angle_alpha 77.990(15)
_cell_angle_beta 83.95(2)
_cell_angle_gamma 63.96(2)
_cell_formula_units_Z 2
_cell_length_a 8.784(2)
_cell_length_b 8.853(2)
_cell_length_c 16.052(3)
_cell_measurement_reflns_used 63
_cell_measurement_temperature 173(2)
_cell_volume 1096.9(5)
_computing_cell_refinement 'Siemens SMART'
_computing_data_collection 'Siemens SMART'
_computing_data_reduction 'Siemens SHELXTL'
_computing_molecular_graphics 'Siemens SHELXTL'
_computing_publication_material 'Siemens SHELXTL'
_computing_structure_refinement 'SHELXL-93 (Sheldrick, 1993)'
_computing_structure_solution 'SHELXS-86 (Sheldrick, 1990)'
_diffrn_ambient_temperature 173(2)
_diffrn_measurement_device 'Siemens SMART CCD area detector'
_diffrn_measurement_method 'Frames each covering 0.3 deg in \w'
_diffrn_radiation_monochromator graphite
_diffrn_radiation_source 'fine-focus sealed tube'
_diffrn_radiation_type MoK\a
_diffrn_radiation_wavelength 0.71073
_diffrn_reflns_av_R_equivalents 0.0236
_diffrn_reflns_av_sigmaI/netI 0.0395
_diffrn_reflns_limit_h_max 11
_diffrn_reflns_limit_h_min -11
_diffrn_reflns_limit_k_max 11
_diffrn_reflns_limit_k_min -11
_diffrn_reflns_limit_l_max 20
_diffrn_reflns_limit_l_min -20
_diffrn_reflns_number 11237
_diffrn_reflns_theta_max 27.47
_diffrn_reflns_theta_min 2.58
_diffrn_standards_decay_% 0
_exptl_absorpt_coefficient_mu 1.450
_exptl_absorpt_correction_T_max 0.801
_exptl_absorpt_correction_T_min 0.669
_exptl_absorpt_correction_type multi-scan
_exptl_absorpt_process_details
; 
 G. M. Sheldrick. 
 SADABS: A program for absorption correction with the Siemens SMART 
system; 
 University of G\"ottingen: Germany, 1996.
;
_exptl_crystal_colour yellow
_exptl_crystal_density_diffrn 1.963
_exptl_crystal_density_method none
_exptl_crystal_description plate
_exptl_crystal_F_000 636
_exptl_crystal_size_max 0.3
_exptl_crystal_size_mid 0.15
_exptl_crystal_size_min 0.05
_refine_diff_density_max 0.514
_refine_diff_density_min -0.437
_refine_diff_density_rms 0.076
_refine_ls_extinction_method none
_refine_ls_goodness_of_fit_all 0.934
_refine_ls_goodness_of_fit_obs 1.011
_refine_ls_hydrogen_treatment constr
_refine_ls_matrix_type full
_refine_ls_number_parameters 303
_refine_ls_number_reflns 4949
_refine_ls_number_restraints 0
_refine_ls_restrained_S_all 0.934
_refine_ls_restrained_S_obs 1.011
_refine_ls_R_factor_all 0.0318
_refine_ls_R_factor_obs 0.0211
_refine_ls_shift/esd_max -0.001
_refine_ls_shift/esd_mean 0.000
_refine_ls_structure_factor_coef Fsqd
_refine_ls_weighting_details 'w=1/[\s^2^(Fo^2^)+(0.0180P)^2^+0.0000P] where P=(Fo^2^+2Fc^2^)/3'
_refine_ls_weighting_scheme calc
_refine_ls_wR_factor_all 0.0453
_refine_ls_wR_factor_obs 0.0435
_reflns_number_observed 3947
_reflns_number_total 4949
_reflns_observed_criterion >2sigma(I)
_cod_data_source_file b001666g.txt
_cod_data_source_block 7
_cod_depositor_comments
;
The following automatic conversions were performed:
'_symmetry_cell_setting' value 'Triclinic' changed to 'triclinic'
according to '/home/saulius/struct/CIF-dictionaries/cif_core.dic'
dictionary named 'cif_core.dic' version 2.4.1 from 2010-06-29.

Automatic conversion script
Id: cif_fix_enum 1527 2010-12-29 10:47:43Z saulius 

The following automatic conversions were performed:

'_refine_ls_weighting_scheme' value 'calc
w=1/[\s^2^(Fo^2^)+(0.0180P)^2^+0.0000P] where P=(Fo^2^+2Fc^2^)/3' was
changed to 'calc'. New tag '_refine_ls_weighting_details' was
created. The value of the new tag was set to
'w=1/[\s^2^(Fo^2^)+(0.0180P)^2^+0.0000P] where P=(Fo^2^+2Fc^2^)/3'.

Automatic conversion script
Id: cif_fix_values 3143 2015-03-26 13:38:13Z robertas 
;
_cod_original_cell_volume 1096.9(4)
_cod_original_sg_symbol_H-M P-1
_cod_database_code 7009524

loop_
_symmetry_equiv_pos_as_xyz
'x, y, z'
'-x, -y, -z'

loop_
_atom_site_aniso_label
_atom_site_aniso_U_11
_atom_site_aniso_U_22
_atom_site_aniso_U_33
_atom_site_aniso_U_23
_atom_site_aniso_U_13
_atom_site_aniso_U_12
Ru1 0.01447(10) 0.01306(10) 0.01507(11) -0.00348(8) 0.00083(8) -0.00605(8)
Ru2 0.01638(11) 0.01472(10) 0.01449(11) -0.00367(8) 0.00056(8) -0.00524(8)
O1 0.0409(12) 0.0292(10) 0.0354(12) -0.0107(9) -0.0082(9) -0.0165(9)
O2 0.0340(11) 0.0292(10) 0.0381(12) -0.0020(9) -0.0109(9) -0.0178(9)
O3 0.0178(9) 0.0273(10) 0.0247(10) 0.0018(8) -0.0026(8) -0.0033(8)
F1 0.0419(10) 0.0171(8) 0.0781(14) -0.0198(8) 0.0230(9) -0.0130(8)
F2 0.0309(9) 0.0300(8) 0.0363(10) -0.0177(7) 0.0108(7) -0.0080(7)
F3 0.0146(8) 0.0350(9) 0.0500(11) 0.0029(8) -0.0015(7) -0.0019(7)
F4 0.0251(9) 0.0310(9) 0.0578(12) 0.0143(8) -0.0101(8) -0.0038(7)
F5 0.0374(9) 0.0275(8) 0.0416(10) 0.0043(7) -0.0053(8) -0.0209(7)
F6 0.0837(14) 0.0279(9) 0.0204(9) 0.0017(7) -0.0095(9) -0.0088(9)
C1 0.0135(11) 0.0132(11) 0.0244(14) -0.0053(10) -0.0037(10) -0.0044(9)
C2 0.0154(12) 0.0140(11) 0.0210(13) -0.0030(10) -0.0052(10) -0.0045(10)
C3 0.0230(14) 0.0163(12) 0.037(2) -0.0048(12) 0.0022(12) -0.0074(11)
C4 0.0269(14) 0.0180(12) 0.0254(15) -0.0012(11) -0.0055(12) -0.0061(11)
C5 0.0241(13) 0.0199(12) 0.0176(13) -0.0043(10) 0.0056(10) -0.0138(11)
C6 0.0232(13) 0.0161(12) 0.0211(13) 0.0008(10) 0.0005(11) -0.0120(10)
C7 0.0212(13) 0.0152(11) 0.0231(13) -0.0023(10) 0.0041(11) -0.0116(10)
C8 0.0201(13) 0.0173(12) 0.0232(13) -0.0030(10) 0.0005(10) -0.0124(10)
C9 0.0197(13) 0.0218(12) 0.0205(13) -0.0039(10) 0.0054(10) -0.0134(11)
C10 0.037(2) 0.035(2) 0.0193(14) -0.0079(12) 0.0044(12) -0.0195(13)
C11 0.0305(15) 0.0256(14) 0.0273(15) 0.0053(12) -0.0058(12) -0.0120(12)
C12 0.0290(14) 0.0147(12) 0.032(2) -0.0051(11) 0.0036(12) -0.0086(11)
C13 0.0265(14) 0.0262(13) 0.0269(15) -0.0065(11) -0.0028(11) -0.0141(12)
C14 0.0205(13) 0.0288(14) 0.034(2) -0.0078(12) 0.0052(12) -0.0120(12)
C15 0.0259(14) 0.036(2) 0.0245(15) -0.0164(12) 0.0105(12) -0.0100(12)
C16 0.037(2) 0.0187(13) 0.0213(14) -0.0091(11) 0.0025(12) -0.0033(12)
C17 0.038(2) 0.0278(14) 0.028(2) -0.0165(12) 0.0074(13) -0.0181(13)
C18 0.038(2) 0.0307(15) 0.0204(14) -0.0118(12) -0.0078(12) -0.0089(13)
C19 0.051(2) 0.0278(14) 0.0154(13) -0.0080(11) 0.0080(13) -0.0203(14)
C20 0.0207(13) 0.0185(12) 0.0213(13) -0.0005(10) -0.0008(11) -0.0080(11)
C21 0.0192(13) 0.0213(13) 0.0149(13) -0.0006(10) -0.0006(10) -0.0048(11)
C22 0.0202(13) 0.0173(12) 0.0188(13) -0.0040(10) 0.0020(10) -0.0080(10)

loop_
_atom_site_label
_atom_site_type_symbol
_atom_site_fract_x
_atom_site_fract_y
_atom_site_fract_z
_atom_site_U_iso_or_equiv
_atom_site_thermal_displace_type
_atom_site_occupancy
_atom_site_calc_flag
_atom_site_refinement_flags
_atom_site_disorder_group
Ru1 Ru 0.72208(2) 0.24316(2) 0.314500(12) 0.01409(5) Uani 1 d . .
Ru2 Ru 0.89498(2) 0.28087(2) 0.155807(12) 0.01562(5) Uani 1 d . .
O1 O 0.8137(2) 0.4410(2) 0.41628(12) 0.0333(5) Uani 1 d . .
O2 O 1.0579(2) 0.4995(2) 0.18696(12) 0.0320(5) Uani 1 d . .
O3 O 1.1005(2) 0.0531(2) 0.30883(11) 0.0265(4) Uani 1 d . .
F1 F 0.4593(2) 0.7747(2) 0.25694(12) 0.0457(5) Uani 1 d . .
F2 F 0.4184(2) 0.5934(2) 0.35647(10) 0.0333(4) Uani 1 d . .
F3 F 0.2930(2) 0.6642(2) 0.23693(11) 0.0381(4) Uani 1 d . .
F4 F 0.4513(2) 0.7600(2) 0.09239(11) 0.0439(5) Uani 1 d . .
F5 F 0.6957(2) 0.7529(2) 0.10444(10) 0.0342(4) Uani 1 d . .
F6 F 0.6601(2) 0.6226(2) 0.01582(10) 0.0499(5) Uani 1 d . .
C1 C 0.5897(3) 0.4851(3) 0.2382(2) 0.0170(5) Uani 1 d . .
C2 C 0.6655(3) 0.4985(3) 0.1638(2) 0.0171(5) Uani 1 d . .
C3 C 0.4421(3) 0.6271(3) 0.2719(2) 0.0261(6) Uani 1 d . .
C4 C 0.6172(3) 0.6556(3) 0.0955(2) 0.0248(6) Uani 1 d . .
C5 C 0.6029(3) 0.1371(3) 0.4280(2) 0.0192(5) Uani 1 d . .
C6 C 0.7527(3) -0.0029(3) 0.4034(2) 0.0195(5) Uani 1 d . .
C7 C 0.7238(3) -0.0208(3) 0.3212(2) 0.0190(5) Uani 1 d . .
C8 C 0.5608(3) 0.1081(3) 0.2931(2) 0.0187(5) Uani 1 d . .
C9 C 0.4843(3) 0.2035(3) 0.3598(2) 0.0194(5) Uani 1 d . .
C10 C 0.5697(4) 0.1906(3) 0.5136(2) 0.0292(6) Uani 1 d . .
H10A H 0.6770(4) 0.1690(20) 0.5375(5) 0.044 Uiso 1 calc R .
H10B H 0.5168(19) 0.1250(15) 0.5519(4) 0.044 Uiso 1 calc R .
H10C H 0.4937(17) 0.3128(6) 0.5070(2) 0.044 Uiso 1 calc R .
C11 C 0.9030(3) -0.1243(3) 0.4581(2) 0.0290(6) Uani 1 d . .
H11A H 0.9029(12) -0.0754(10) 0.5075(6) 0.044 Uiso 1 calc R .
H11B H 1.0078(3) -0.1429(17) 0.4247(4) 0.044 Uiso 1 calc R .
H11C H 0.8961(12) -0.2337(8) 0.4775(9) 0.044 Uiso 1 calc R .
C12 C 0.8408(3) -0.1702(3) 0.2802(2) 0.0256(6) Uani 1 d . .
H12A H 0.8299(15) -0.2735(5) 0.3101(7) 0.038 Uiso 1 calc R .
H12B H 0.9580(4) -0.1866(13) 0.2835(9) 0.038 Uiso 1 calc R .
H12C H 0.8107(13) -0.1477(9) 0.2204(3) 0.038 Uiso 1 calc R .
C13 C 0.4689(3) 0.1316(3) 0.2136(2) 0.0251(6) Uani 1 d . .
H13A H 0.5415(8) 0.0456(13) 0.1795(5) 0.038 Uiso 1 calc R .
H13B H 0.4416(18) 0.2462(8) 0.1802(5) 0.038 Uiso 1 calc R .
H13C H 0.3641(10) 0.1184(20) 0.2296(2) 0.038 Uiso 1 calc R .
C14 C 0.3006(3) 0.3254(3) 0.3642(2) 0.0272(6) Uani 1 d . .
H14A H 0.2819(5) 0.3870(16) 0.4112(7) 0.041 Uiso 1 calc R .
H14B H 0.2314(3) 0.2614(4) 0.3738(11) 0.041 Uiso 1 calc R .
H14C H 0.2686(6) 0.4072(14) 0.3105(4) 0.041 Uiso 1 calc R .
C15 C 1.0993(3) 0.1320(3) 0.0703(2) 0.0290(6) Uani 1 d . .
H15 H 1.2134(3) 0.1139(3) 0.0743(2) 0.035 Uiso 1 calc R .
C16 C 1.0271(3) 0.0241(3) 0.1127(2) 0.0283(6) Uani 1 d . .
H16 H 1.0837(3) -0.0799(3) 0.1511(2) 0.034 Uiso 1 calc R .
C17 C 0.8543(4) 0.0963(3) 0.0887(2) 0.0287(6) Uani 1 d . .
H17 H 0.7756(4) 0.0493(3) 0.1084(2) 0.034 Uiso 1 calc R .
C18 C 0.8211(4) 0.2498(3) 0.0306(2) 0.0301(7) Uani 1 d . .
H18 H 0.7163(4) 0.3237(3) 0.0034(2) 0.036 Uiso 1 calc R .
C19 C 0.9706(4) 0.2747(3) 0.0196(2) 0.0300(6) Uani 1 d . .
H19 H 0.9834(4) 0.3693(3) -0.0153(2) 0.036 Uiso 1 calc R .
C20 C 0.7809(3) 0.3655(3) 0.3763(2) 0.0208(5) Uani 1 d . .
C21 C 0.9940(3) 0.4164(3) 0.1773(2) 0.0203(5) Uani 1 d . .
C22 C 0.9693(3) 0.1485(3) 0.2779(2) 0.0189(5) Uani 1 d . .

loop_
_atom_type_symbol
_atom_type_description
_atom_type_scat_dispersion_real
_atom_type_scat_dispersion_imag
_atom_type_scat_source
C C 0.0033 0.0016 'International Tables Vol C Tables 4.2.6.8 and 6.1.1.4'
H H 0.0000 0.0000 'International Tables Vol C Tables 4.2.6.8 and 6.1.1.4'
O O 0.0106 0.0060 'International Tables Vol C Tables 4.2.6.8 and 6.1.1.4'
F F 0.0171 0.0103 'International Tables Vol C Tables 4.2.6.8 and 6.1.1.4'
Ru Ru -1.2594 0.8363 'International Tables Vol C Tables 4.2.6.8 and 6.1.1.4'

loop_
_geom_angle_atom_site_label_1
_geom_angle_atom_site_label_2
_geom_angle_atom_site_label_3
_geom_angle
_geom_angle_site_symmetry_1
_geom_angle_site_symmetry_3
_geom_angle_publ_flag
C20 Ru1 C22 84.45(10) . . ?
C20 Ru1 C1 83.97(10) . . ?
C22 Ru1 C1 108.93(9) . . ?
C20 Ru1 C5 93.51(10) . . ?
C22 Ru1 C5 127.79(9) . . ?
C1 Ru1 C5 122.76(9) . . ?
C20 Ru1 C6 106.44(10) . . ?
C22 Ru1 C6 93.47(9) . . ?
C1 Ru1 C6 156.30(9) . . ?
C5 Ru1 C6 37.34(8) . . ?
C20 Ru1 C9 116.46(10) . . ?
C22 Ru1 C9 150.28(9) . . ?
C1 Ru1 C9 94.80(9) . . ?
C5 Ru1 C9 36.92(8) . . ?
C6 Ru1 C9 61.51(9) . . ?
C20 Ru1 C8 152.35(10) . . ?
C22 Ru1 C8 119.18(9) . . ?
C1 Ru1 C8 99.88(9) . . ?
C5 Ru1 C8 61.23(9) . . ?
C6 Ru1 C8 61.08(9) . . ?
C9 Ru1 C8 36.23(8) . . ?
C20 Ru1 C7 141.99(9) . . ?
C22 Ru1 C7 90.17(9) . . ?
C1 Ru1 C7 132.82(9) . . ?
C5 Ru1 C7 60.89(9) . . ?
C6 Ru1 C7 36.23(9) . . ?
C9 Ru1 C7 60.25(9) . . ?
C8 Ru1 C7 36.09(8) . . ?
C20 Ru1 Ru2 101.54(8) . . ?
C22 Ru1 Ru2 46.33(7) . . ?
C1 Ru1 Ru2 68.41(7) . . ?
C5 Ru1 Ru2 162.46(6) . . ?
C6 Ru1 Ru2 127.66(7) . . ?
C9 Ru1 Ru2 136.79(6) . . ?
C8 Ru1 Ru2 105.34(6) . . ?
C7 Ru1 Ru2 101.57(6) . . ?
C21 Ru2 C22 84.89(10) . . ?
C21 Ru2 C2 84.36(10) . . ?
C22 Ru2 C2 108.55(9) . . ?
C21 Ru2 C19 98.91(11) . . ?
C22 Ru2 C19 142.49(10) . . ?
C2 Ru2 C19 108.96(10) . . ?
C21 Ru2 C15 97.60(11) . . ?
C22 Ru2 C15 105.04(10) . . ?
C2 Ru2 C15 146.38(10) . . ?
C19 Ru2 C15 37.46(9) . . ?
C21 Ru2 C16 127.42(10) . . ?
C22 Ru2 C16 86.94(9) . . ?
C2 Ru2 C16 146.55(10) . . ?
C19 Ru2 C16 61.04(10) . . ?
C15 Ru2 C16 36.06(10) . . ?
C21 Ru2 C18 130.63(10) . . ?
C22 Ru2 C18 141.25(10) . . ?
C2 Ru2 C18 92.16(10) . . ?
C19 Ru2 C18 36.51(10) . . ?
C15 Ru2 C18 61.15(10) . . ?
C16 Ru2 C18 60.35(10) . . ?
C21 Ru2 C17 157.46(10) . . ?
C22 Ru2 C17 105.43(10) . . ?
C2 Ru2 C17 110.24(9) . . ?
C19 Ru2 C17 60.66(10) . . ?
C15 Ru2 C17 60.64(10) . . ?
C16 Ru2 C17 36.32(9) . . ?
C18 Ru2 C17 35.83(9) . . ?
C21 Ru2 Ru1 100.59(8) . . ?
C22 Ru2 Ru1 45.06(7) . . ?
C2 Ru2 Ru1 68.49(7) . . ?
C19 Ru2 Ru1 159.92(8) . . ?
C15 Ru2 Ru1 142.41(7) . . ?
C16 Ru2 Ru1 109.37(7) . . ?
C18 Ru2 Ru1 123.75(8) . . ?
C17 Ru2 Ru1 100.77(7) . . ?
C2 C1 C3 125.9(2) . . ?
C2 C1 Ru1 111.3(2) . . ?
C3 C1 Ru1 122.3(2) . . ?
C1 C2 C4 126.7(2) . . ?
C1 C2 Ru2 111.7(2) . . ?
C4 C2 Ru2 120.9(2) . . ?
F2 C3 F1 105.2(2) . . ?
F2 C3 F3 105.7(2) . . ?
F1 C3 F3 106.1(2) . . ?
F2 C3 C1 113.6(2) . . ?
F1 C3 C1 112.7(2) . . ?
F3 C3 C1 112.8(2) . . ?
F4 C4 F6 104.9(2) . . ?
F4 C4 F5 105.8(2) . . ?
F6 C4 F5 104.1(2) . . ?
F4 C4 C2 114.7(2) . . ?
F6 C4 C2 114.2(2) . . ?
F5 C4 C2 112.1(2) . . ?
C9 C5 C6 107.8(2) . . ?
C9 C5 C10 126.0(2) . . ?
C6 C5 C10 125.8(2) . . ?
C9 C5 Ru1 73.09(13) . . ?
C6 C5 Ru1 72.00(13) . . ?
C10 C5 Ru1 125.6(2) . . ?
C7 C6 C5 107.3(2) . . ?
C7 C6 C11 125.1(2) . . ?
C5 C6 C11 127.1(2) . . ?
C7 C6 Ru1 73.67(13) . . ?
C5 C6 Ru1 70.67(13) . . ?
C11 C6 Ru1 127.2(2) . . ?
C6 C7 C8 109.0(2) . . ?
C6 C7 C12 122.6(2) . . ?
C8 C7 C12 127.9(2) . . ?
C6 C7 Ru1 70.10(13) . . ?
C8 C7 Ru1 71.77(13) . . ?
C12 C7 Ru1 130.9(2) . . ?
C9 C8 C7 107.7(2) . . ?
C9 C8 C13 123.4(2) . . ?
C7 C8 C13 128.4(2) . . ?
C9 C8 Ru1 71.18(13) . . ?
C7 C8 Ru1 72.14(13) . . ?
C13 C8 Ru1 128.1(2) . . ?
C8 C9 C5 108.1(2) . . ?
C8 C9 C14 124.7(2) . . ?
C5 C9 C14 126.1(2) . . ?
C8 C9 Ru1 72.59(13) . . ?
C5 C9 Ru1 69.99(13) . . ?
C14 C9 Ru1 132.5(2) . . ?
C16 C15 C19 107.7(2) . . ?
C16 C15 Ru2 73.36(15) . . ?
C19 C15 Ru2 70.75(14) . . ?
C15 C16 C17 108.6(2) . . ?
C15 C16 Ru2 70.58(14) . . ?
C17 C16 Ru2 72.88(14) . . ?
C18 C17 C16 107.7(3) . . ?
C18 C17 Ru2 71.38(15) . . ?
C16 C17 Ru2 70.80(15) . . ?
C17 C18 C19 108.2(2) . . ?
C17 C18 Ru2 72.80(15) . . ?
C19 C18 Ru2 69.49(15) . . ?
C18 C19 C15 107.8(2) . . ?
C18 C19 Ru2 74.0(2) . . ?
C15 C19 Ru2 71.79(14) . . ?
O1 C20 Ru1 177.9(2) . . ?
O2 C21 Ru2 177.0(2) . . ?
O3 C22 Ru1 137.3(2) . . ?
O3 C22 Ru2 134.0(2) . . ?
Ru1 C22 Ru2 88.62(9) . . ?

loop_
_geom_bond_atom_site_label_1
_geom_bond_atom_site_label_2
_geom_bond_distance
_geom_bond_site_symmetry_2
_geom_bond_publ_flag
Ru1 C20 1.863(3) . ?
Ru1 C22 2.025(2) . ?
Ru1 C1 2.112(2) . ?
Ru1 C5 2.246(2) . ?
Ru1 C6 2.264(2) . ?
Ru1 C9 2.287(2) . ?
Ru1 C8 2.306(2) . ?
Ru1 C7 2.311(2) . ?
Ru1 Ru2 2.8606(7) . ?
Ru2 C21 1.862(3) . ?
Ru2 C22 2.070(2) . ?
Ru2 C2 2.105(2) . ?
Ru2 C19 2.222(3) . ?
Ru2 C15 2.236(3) . ?
Ru2 C16 2.272(2) . ?
Ru2 C18 2.281(3) . ?
Ru2 C17 2.299(3) . ?
O1 C20 1.152(3) . ?
O2 C21 1.144(3) . ?
O3 C22 1.174(3) . ?
F1 C3 1.350(3) . ?
F2 C3 1.343(3) . ?
F3 C3 1.356(3) . ?
F4 C4 1.340(3) . ?
F5 C4 1.354(3) . ?
F6 C4 1.349(3) . ?
C1 C2 1.313(3) . ?
C1 C3 1.503(3) . ?
C2 C4 1.504(3) . ?
C5 C9 1.436(3) . ?
C5 C6 1.444(3) . ?
C5 C10 1.504(3) . ?
C6 C7 1.423(3) . ?
C6 C11 1.509(3) . ?
C7 C8 1.430(3) . ?
C7 C12 1.504(3) . ?
C8 C9 1.428(3) . ?
C8 C13 1.510(3) . ?
C9 C14 1.500(3) . ?
C15 C16 1.395(4) . ?
C15 C19 1.432(4) . ?
C16 C17 1.425(4) . ?
C17 C18 1.409(4) . ?
C18 C19 1.411(4) . ?
